data_7062382
loop_
_publ_author_name
'Zhang, Xiuqi'
'Zhang, Jie'
'Li, Lin'
'Zhang, Fukuan'
'Luo, Xuzhong'
'Luo, Haiqing'

_publ_section_title
;
 Rh(iii)-catalyzed direct ortho-C--H diarylation of arylsulfoximines with
 arylsilanes
;
_journal_issue 14
_journal_name_full 'New Journal of Chemistry'
_journal_page_first 6536
_journal_page_last 6539
_journal_paper_doi 10.1039/D2NJ06303D
_journal_volume 47
_journal_year 2023
_chemical_formula_moiety 'C21 H21 N O3 S'
_chemical_formula_sum 'C21 H21 N O3 S'
_chemical_formula_weight 367.45
_space_group_crystal_system triclinic
_space_group_IT_number 2
_space_group_name_Hall '-P 1'
_space_group_name_H-M_alt 'P -1'
_atom_sites_solution_hydrogens mixed
_atom_sites_solution_primary direct
_audit_creation_date 2023-03-07
_audit_creation_method
;
Olex2 1.5-beta
(compiled 2022.04.07 svn.rca3783a0 for OlexSys, GUI svn.r6439)
;
_audit_update_record
;
2023-03-07 deposited with the CCDC.	2023-03-16 downloaded from the CCDC.
;
_cell_angle_alpha 73.245(3)
_cell_angle_beta 83.671(3)
_cell_angle_gamma 84.492(2)
_cell_formula_units_Z 2
_cell_length_a 9.0766(3)
_cell_length_b 9.3193(3)
_cell_length_c 11.4115(4)
_cell_measurement_reflns_used 8563
_cell_measurement_temperature 294.67(12)
_cell_measurement_theta_max 75.4000
_cell_measurement_theta_min 4.0500
_cell_volume 916.57(6)
_computing_cell_refinement 'CrysAlisPro 1.171.41.123a (Rigaku OD, 2022)'
_computing_data_collection 'CrysAlisPro 1.171.41.123a (Rigaku OD, 2022)'
_computing_data_reduction 'CrysAlisPro 1.171.41.123a (Rigaku OD, 2022)'
_computing_molecular_graphics 'Olex2 1.5-beta (Dolomanov et al., 2009)'
_computing_publication_material 'Olex2 1.5-beta (Dolomanov et al., 2009)'
_computing_structure_refinement 'SHELXL 2018/3 (Sheldrick, 2015)'
_computing_structure_solution 'SHELXS  (Sheldrick, 2008)'
_diffrn_ambient_environment air
_diffrn_ambient_temperature 294.67(12)
_diffrn_detector 'Hybrid Pixel Array Detector'
_diffrn_detector_area_resol_mean 10.0000
_diffrn_detector_type HyPix
_diffrn_measured_fraction_theta_full 0.988
_diffrn_measured_fraction_theta_max 0.942
_diffrn_measurement_details
;
List of Runs (angles in degrees, time in seconds):

  # Type    Start    End  Width  t~exp~   \w     \q     \k     \f   Frames
#--------------------------------------------------------------------------
  1  \w     89.00 165.00   0.50    0.95    --  109.26  45.00   0.00  152
  2  \w    149.00 177.00   0.50    0.95    --  109.26  30.00  90.00   56
  3  \w    117.00 177.00   0.50    0.95    --  109.26  45.00 120.00  120
  4  \w     88.00 133.00   0.50    0.95    --  109.26  30.00  90.00   90
  5  \w    151.00 178.00   0.50    0.95    --  109.26  15.00-150.00   54
  6  \w    120.00 145.00   0.50    0.95    --  109.26  15.00-150.00   50
  7  \w    -27.00  38.00   0.50    0.30    --  -43.18  19.00-150.00  130
  8  \w    -47.00 -14.00   0.50    0.95    --  -90.25  45.00-180.00   66
  9  \w    -50.00 -23.00   0.50    0.95    --  -90.25  45.00 -30.00   54
 10  \w    -50.00 -20.00   0.50    0.95    --  -90.25  45.00   0.00   60
 11  \w    -51.00 -25.00   0.50    0.95    --  -90.25  45.00  60.00   52
 12  \w    -50.00 -15.00   0.50    0.95    --  -90.25  45.00 150.00   70
 13  \w    -42.00  34.00   0.50    0.30    --  -43.18  37.00 -60.00  152
 14  \w     40.00 103.00   0.50    0.30    --   43.18-135.00 -49.00  126
 15  \w     36.00  73.00   0.50    0.95    --  109.26-125.00-180.00   74
 16  \w     62.00 111.00   0.50    0.95    --  109.26-125.00 -90.00   98
 17  \w     80.00 111.00   0.50    0.95    --  109.26-125.00-180.00   62
 18  \w     40.00 119.00   0.50    0.95    --  109.26-135.00 -49.00  158
 19  \w     78.00 111.00   0.50    0.95    --  109.26-125.00 -30.00   66
 20  \w     48.00  93.00   0.50    0.95    --  109.26 -94.00   0.00   90
 21  \w     60.00  86.00   0.50    0.95    --  109.26 -94.00  30.00   52
 22  \w     39.00 118.00   0.50    0.95    --  109.26-133.00 130.00  158
 23  \w     77.00 102.00   0.50    0.95    --  109.26 -94.00 150.00   50
 24  \w     43.00  73.00   0.50    0.95    --  109.26 -94.00 150.00   60
 25  \w     39.00 101.00   0.50    0.30    --   43.18-133.00 130.00  124
 26  \w     76.00 104.00   0.50    0.95    --  109.26 -94.00 -60.00   56
 27  \w     38.00  64.00   0.50    0.95    --  109.26 -94.00 -60.00   52
 28  \w     37.00  66.00   0.50    0.95    --  109.26 -61.00   0.00   58
 29  \w     36.00  70.00   0.50    0.95    --  109.26 -61.00 150.00   68
 30  \w     40.00  70.00   0.50    0.95    --  109.26 -61.00 -30.00   60
 31  \w     42.00  67.00   0.50    0.95    --  109.26 -61.00 -90.00   50
 32  \w     38.00  71.00   0.50    0.95    --  109.26 -61.00-180.00   66
 33  \w     89.00 178.00   0.50    0.95    --  109.26 135.00  16.00  178
 34  \w     90.00 178.00   0.50    0.95    --  109.26 133.00-162.00  176
 35  \w     -8.00  22.00   0.50    0.30    --   43.18 -19.00-180.00   60
 36  \w    -92.00 -17.00   0.50    0.30    --  -43.18 133.00-162.00  150
 37  \w    -91.00 -17.00   0.50    0.95    --  -90.25 133.00-162.00  148
 38  \w    -93.00 -18.00   0.50    0.30    --  -43.18 135.00  16.00  150
 39  \w   -120.00 -20.00   0.50    0.30    --  -43.18 -37.00 -30.00  200
 40  \w   -117.00 -68.00   0.50    0.30    --  -43.18-133.00 130.00   98
 41  \w   -117.00 -67.00   0.50    0.30    --  -43.18-135.00 -49.00  100
 42  \w   -144.00 -68.00   0.50    0.95    --  -90.25 -45.00-180.00  152
 43  \w   -160.00 -67.00   0.50    0.95    --  -90.25-135.00 -49.00  186
 44  \w   -120.00 -74.00   0.50    0.95    --  -90.25-125.00 -30.00   92
 45  \w   -157.00-127.00   0.50    0.95    --  -90.25-125.00 -30.00   60
 46  \w   -115.00 -90.00   0.50    0.95    --  -90.25-133.00 130.00   50
;
_diffrn_measurement_device 'four-circle diffractometer'
_diffrn_measurement_device_type 'XtaLAB Synergy, Dualflex, HyPix'
_diffrn_measurement_method '\w scans'
_diffrn_orient_matrix_type 'CrysAlisPro convention (1999,Acta A55,543-557)'
_diffrn_orient_matrix_UB_11 -0.0098652000
_diffrn_orient_matrix_UB_12 0.0094598000
_diffrn_orient_matrix_UB_13 -0.1359633000
_diffrn_orient_matrix_UB_21 -0.0907772000
_diffrn_orient_matrix_UB_22 -0.1401491000
_diffrn_orient_matrix_UB_23 0.0392508000
_diffrn_orient_matrix_UB_31 -0.1447687000
_diffrn_orient_matrix_UB_32 0.1010386000
_diffrn_orient_matrix_UB_33 -0.0008542000
_diffrn_radiation_monochromator mirror
_diffrn_radiation_probe x-ray
_diffrn_radiation_type 'Cu K\a'
_diffrn_radiation_wavelength 1.54184
_diffrn_reflns_av_R_equivalents 0.0430
_diffrn_reflns_av_unetI/netI 0.0347
_diffrn_reflns_Laue_measured_fraction_full 0.988
_diffrn_reflns_Laue_measured_fraction_max 0.942
_diffrn_reflns_limit_h_max 10
_diffrn_reflns_limit_h_min -11
_diffrn_reflns_limit_k_max 11
_diffrn_reflns_limit_k_min -11
_diffrn_reflns_limit_l_max 14
_diffrn_reflns_limit_l_min -14
_diffrn_reflns_number 11838
_diffrn_reflns_point_group_measured_fraction_full 0.988
_diffrn_reflns_point_group_measured_fraction_max 0.942
_diffrn_reflns_theta_full 67.684
_diffrn_reflns_theta_max 75.391
_diffrn_reflns_theta_min 4.061
_diffrn_source 'micro-focus sealed X-ray tube'
_diffrn_source_type 'PhotonJet (Cu) X-ray Source'
_exptl_absorpt_coefficient_mu 1.736
_exptl_absorpt_correction_T_max 1.00000
_exptl_absorpt_correction_T_min 0.29268
_exptl_absorpt_correction_type multi-scan
_exptl_absorpt_process_details
;
CrysAlisPro 1.171.41.123a (Rigaku Oxford Diffraction, 2022)
Empirical absorption correction using spherical harmonics,
implemented in SCALE3 ABSPACK scaling algorithm.
;
_exptl_crystal_colour colorless
_exptl_crystal_density_diffrn 1.331
_exptl_crystal_description block
_exptl_crystal_F_000 388
_exptl_crystal_size_max 0.16
_exptl_crystal_size_mid 0.14
_exptl_crystal_size_min 0.12
_refine_diff_density_max 0.201
_refine_diff_density_min -0.345
_refine_diff_density_rms 0.047
_refine_ls_extinction_method none
_refine_ls_goodness_of_fit_ref 1.061
_refine_ls_hydrogen_treatment mixed
_refine_ls_matrix_type full
_refine_ls_number_parameters 242
_refine_ls_number_reflns 3585
_refine_ls_number_restraints 1
_refine_ls_restrained_S_all 1.062
_refine_ls_R_factor_all 0.0498
_refine_ls_R_factor_gt 0.0454
_refine_ls_shift/su_max 0.000
_refine_ls_shift/su_mean 0.000
_refine_ls_structure_factor_coef Fsqd
_refine_ls_weighting_details 'w=1/[\s^2^(Fo^2^)+(0.0685P)^2^+0.2039P] where P=(Fo^2^+2Fc^2^)/3'
_refine_ls_weighting_scheme calc
_refine_ls_wR_factor_gt 0.1231
_refine_ls_wR_factor_ref 0.1266
_reflns_Friedel_coverage 0.000
_reflns_number_gt 3151
_reflns_number_total 3585
_reflns_threshold_expression 'I > 2\s(I)'
_cod_data_source_file d2nj06303d2.cif
_cod_data_source_block 2a-p-ome
_cod_depositor_comments 'Adding full bibliography for 7062382.cif.'
_cod_database_code 7062382
_shelx_shelxl_version_number 2018/3
_chemical_oxdiff_formula 'C H N O S'
_shelx_space_group_comment
;
The symmetry employed for this shelxl refinement is uniquely defined
by the following loop, which should always be used as a source of
symmetry information in preference to the above space-group names.
They are only intended as comments.
;
_shelx_estimated_absorpt_t_max 0.819
_shelx_estimated_absorpt_t_min 0.769
_olex2_refinement_description
;
1. Fixed Uiso
 At 1.2 times of:
  All C(H) groups
 At 1.5 times of:
  All C(H,H,H) groups
2. Restrained distances
 N1-H1
 0.84 with sigma of 0.01
3.a Aromatic/amide H refined with riding coordinates:
 C2(H2), C3(H3), C5(H5), C6(H6), C8(H8), C9(H9), C10(H10), C14(H14), C15(H15),
 C17(H17), C18(H18)
3.b Idealised Me refined as rotating group:
 C19(H19A,H19B,H19C), C20(H20A,H20B,H20C), C21(H21A,H21B,H21C)
;
_olex2_submission_special_instructions 'No special instructions were received'
_oxdiff_exptl_absorpt_empirical_details
;
Empirical correction (ABSPACK) includes:
- Absorption correction using spherical harmonics
- Frame scaling
;
_oxdiff_exptl_absorpt_empirical_full_max 2.978
_oxdiff_exptl_absorpt_empirical_full_min 0.406

loop_
_space_group_symop_operation_xyz
'x, y, z'
'-x, -y, -z'

loop_
_atom_site_label
_atom_site_type_symbol
_atom_site_fract_x
_atom_site_fract_y
_atom_site_fract_z
_atom_site_U_iso_or_equiv
_atom_site_adp_type
_atom_site_occupancy
_atom_site_site_symmetry_order
_atom_site_calc_flag
_atom_site_refinement_flags_posn
_atom_site_refinement_flags_adp
_atom_site_refinement_flags_occupancy
_atom_site_disorder_assembly
_atom_site_disorder_group
S1 S 0.17312(4) 0.19605(5) 0.50830(4) 0.04720(16) Uani 1 1 d . . . . .
O1 O 0.24955(17) -0.07302(17) 1.09044(13) 0.0636(4) Uani 1 1 d . . . . .
O2 O 0.06940(16) 0.2869(2) 0.56870(16) 0.0713(4) Uani 1 1 d . . . . .
O3 O 0.08272(16) 0.66055(18) -0.01508(13) 0.0648(4) Uani 1 1 d . . . . .
N1 N 0.1444(2) 0.1730(2) 0.38828(17) 0.0684(5) Uani 1 1 d D . . . .
H1 H 0.133(4) 0.254(2) 0.336(3) 0.129(14) Uiso 1 1 d D . . . .
C1 C 0.39018(19) 0.1395(2) 0.72774(17) 0.0458(4) Uani 1 1 d . . . . .
C2 C 0.2805(2) 0.2106(2) 0.78999(17) 0.0486(4) Uani 1 1 d . . . . .
H2 H 0.239471 0.304830 0.749455 0.058 Uiso 1 1 calc R U . . .
C3 C 0.2304(2) 0.1443(2) 0.91157(18) 0.0505(4) Uani 1 1 d . . . . .
H3 H 0.157486 0.194289 0.951970 0.061 Uiso 1 1 calc R U . . .
C4 C 0.2902(2) 0.0031(2) 0.97210(17) 0.0500(4) Uani 1 1 d . . . . .
C5 C 0.4015(2) -0.0686(2) 0.91124(19) 0.0546(5) Uani 1 1 d . . . . .
H5 H 0.442125 -0.162982 0.951807 0.065 Uiso 1 1 calc R U . . .
C6 C 0.4519(2) -0.0013(2) 0.79169(18) 0.0525(4) Uani 1 1 d . . . . .
H6 H 0.527921 -0.049718 0.752764 0.063 Uiso 1 1 calc R U . . .
C7 C 0.44601(19) 0.2163(2) 0.59930(17) 0.0448(4) Uani 1 1 d . . . . .
C8 C 0.5950(2) 0.2499(2) 0.57989(19) 0.0534(4) Uani 1 1 d . . . . .
H8 H 0.655718 0.214656 0.644149 0.064 Uiso 1 1 calc R U . . .
C9 C 0.6538(2) 0.3343(2) 0.4672(2) 0.0571(5) Uani 1 1 d . . . . .
H9 H 0.753777 0.353616 0.455068 0.068 Uiso 1 1 calc R U . . .
C10 C 0.5633(2) 0.3897(2) 0.37310(19) 0.0525(4) Uani 1 1 d . . . . .
H10 H 0.602417 0.450758 0.298654 0.063 Uiso 1 1 calc R U . . .
C11 C 0.41461(18) 0.35719(19) 0.38587(16) 0.0436(4) Uani 1 1 d . . . . .
C12 C 0.35808(18) 0.26335(19) 0.49883(16) 0.0411(4) Uani 1 1 d . . . . .
C13 C 0.32529(19) 0.43150(19) 0.27964(16) 0.0451(4) Uani 1 1 d . . . . .
C14 C 0.3702(2) 0.4153(2) 0.16416(17) 0.0513(4) Uani 1 1 d . . . . .
H14 H 0.454550 0.353578 0.153913 0.062 Uiso 1 1 calc R U . . .
C15 C 0.2924(2) 0.4890(2) 0.06284(17) 0.0541(5) Uani 1 1 d . . . . .
H15 H 0.323644 0.475362 -0.013866 0.065 Uiso 1 1 calc R U . . .
C16 C 0.1682(2) 0.5826(2) 0.07726(17) 0.0504(4) Uani 1 1 d . . . . .
C17 C 0.1226(2) 0.6006(2) 0.19257(18) 0.0517(4) Uani 1 1 d . . . . .
H17 H 0.039148 0.663554 0.202525 0.062 Uiso 1 1 calc R U . . .
C18 C 0.1995(2) 0.5264(2) 0.29218(17) 0.0488(4) Uani 1 1 d . . . . .
H18 H 0.167390 0.539516 0.368892 0.059 Uiso 1 1 calc R U . . .
C19 C 0.1311(3) 0.6538(3) -0.13592(19) 0.0682(6) Uani 1 1 d . . . . .
H19A H 0.061106 0.711398 -0.191565 0.102 Uiso 1 1 calc R U . . .
H19B H 0.138176 0.551218 -0.138245 0.102 Uiso 1 1 calc R U . . .
H19C H 0.226731 0.694299 -0.159797 0.102 Uiso 1 1 calc R U . . .
C20 C 0.1819(3) 0.0103(2) 0.6035(2) 0.0636(5) Uani 1 1 d . . . . .
H20A H 0.179276 0.011013 0.687687 0.095 Uiso 1 1 calc R U . . .
H20B H 0.272457 -0.041756 0.581698 0.095 Uiso 1 1 calc R U . . .
H20C H 0.098610 -0.039760 0.593190 0.095 Uiso 1 1 calc R U . . .
C21 C 0.1395(3) -0.0020(3) 1.1571(2) 0.0737(6) Uani 1 1 d . . . . .
H21A H 0.049324 0.017798 1.116756 0.111 Uiso 1 1 calc R U . . .
H21B H 0.173451 0.090861 1.160939 0.111 Uiso 1 1 calc R U . . .
H21C H 0.121235 -0.066611 1.238905 0.111 Uiso 1 1 calc R U . . .

loop_
_atom_site_aniso_label
_atom_site_aniso_U_11
_atom_site_aniso_U_22
_atom_site_aniso_U_33
_atom_site_aniso_U_23
_atom_site_aniso_U_13
_atom_site_aniso_U_12
S1 0.0420(2) 0.0560(3) 0.0442(3) -0.01195(19) -0.00499(17) -0.01125(18)
O1 0.0706(9) 0.0665(9) 0.0465(8) -0.0061(6) -0.0038(6) -0.0018(7)
O2 0.0512(8) 0.0840(11) 0.0759(10) -0.0237(9) 0.0028(7) 0.0025(7)
O3 0.0628(8) 0.0774(10) 0.0490(8) -0.0125(7) -0.0106(6) 0.0106(7)
N1 0.0844(13) 0.0800(13) 0.0465(10) -0.0140(9) -0.0153(9) -0.0352(10)
C1 0.0441(9) 0.0493(9) 0.0468(9) -0.0150(8) -0.0118(7) -0.0033(7)
C2 0.0501(9) 0.0478(9) 0.0481(10) -0.0127(8) -0.0108(8) 0.0006(7)
C3 0.0471(9) 0.0574(10) 0.0482(10) -0.0176(8) -0.0070(8) 0.0021(8)
C4 0.0517(10) 0.0550(10) 0.0440(9) -0.0115(8) -0.0107(8) -0.0070(8)
C5 0.0609(11) 0.0479(10) 0.0541(11) -0.0118(8) -0.0148(9) 0.0042(8)
C6 0.0512(10) 0.0542(10) 0.0533(11) -0.0181(8) -0.0096(8) 0.0056(8)
C7 0.0435(9) 0.0457(9) 0.0478(9) -0.0167(7) -0.0072(7) -0.0009(7)
C8 0.0433(9) 0.0610(11) 0.0585(11) -0.0195(9) -0.0112(8) -0.0006(8)
C9 0.0385(9) 0.0675(12) 0.0684(13) -0.0240(10) -0.0010(8) -0.0081(8)
C10 0.0450(9) 0.0570(10) 0.0542(11) -0.0159(9) 0.0059(8) -0.0078(8)
C11 0.0411(8) 0.0440(8) 0.0459(9) -0.0150(7) -0.0002(7) -0.0007(7)
C12 0.0376(8) 0.0430(8) 0.0446(9) -0.0156(7) -0.0023(6) -0.0031(6)
C13 0.0439(9) 0.0443(9) 0.0449(9) -0.0102(7) 0.0009(7) -0.0049(7)
C14 0.0484(9) 0.0524(10) 0.0482(10) -0.0116(8) 0.0040(8) 0.0044(8)
C15 0.0575(11) 0.0600(11) 0.0403(9) -0.0114(8) 0.0045(8) -0.0007(9)
C16 0.0497(10) 0.0515(10) 0.0463(10) -0.0080(8) -0.0043(8) -0.0032(8)
C17 0.0457(9) 0.0541(10) 0.0549(11) -0.0173(8) -0.0045(8) 0.0047(8)
C18 0.0483(9) 0.0527(10) 0.0467(10) -0.0179(8) -0.0016(7) 0.0002(8)
C19 0.0700(13) 0.0845(15) 0.0470(11) -0.0120(11) -0.0103(10) -0.0046(11)
C20 0.0683(12) 0.0610(12) 0.0616(12) -0.0092(10) -0.0104(10) -0.0246(10)
C21 0.0731(14) 0.0915(17) 0.0490(12) -0.0118(11) -0.0010(10) 0.0010(12)

loop_
_atom_type_symbol
_atom_type_description
_atom_type_scat_dispersion_real
_atom_type_scat_dispersion_imag
_atom_type_scat_source
C C 0.0181 0.0091 'International Tables Vol C Tables 4.2.6.8 and 6.1.1.4'
H H 0.0000 0.0000 'International Tables Vol C Tables 4.2.6.8 and 6.1.1.4'
N N 0.0311 0.0180 'International Tables Vol C Tables 4.2.6.8 and 6.1.1.4'
O O 0.0492 0.0322 'International Tables Vol C Tables 4.2.6.8 and 6.1.1.4'
S S 0.3331 0.5567 'International Tables Vol C Tables 4.2.6.8 and 6.1.1.4'

loop_
_geom_angle_atom_site_label_1
_geom_angle_atom_site_label_2
_geom_angle_atom_site_label_3
_geom_angle
_geom_angle_site_symmetry_1
_geom_angle_site_symmetry_3
_geom_angle_publ_flag
O2 S1 N1 121.39(12) . . ?
O2 S1 C12 107.65(9) . . ?
O2 S1 C20 108.54(11) . . ?
N1 S1 C12 110.62(10) . . ?
N1 S1 C20 101.42(11) . . ?
C20 S1 C12 106.13(9) . . ?
C4 O1 C21 117.59(16) . . ?
C16 O3 C19 117.65(16) . . ?
S1 N1 H1 111(3) . . ?
H1 N1 S1 111(3) . . ?
H1 N1 H1 0(5) . . ?
C2 C1 C6 118.02(17) . . ?
C2 C1 C7 120.27(16) . . ?
C6 C1 C7 121.60(16) . . ?
C1 C2 H2 119.2 . . ?
C1 C2 C3 121.58(17) . . ?
C3 C2 H2 119.2 . . ?
C2 C3 H3 120.3 . . ?
C4 C3 C2 119.46(17) . . ?
C4 C3 H3 120.3 . . ?
O1 C4 C3 124.74(18) . . ?
O1 C4 C5 115.71(17) . . ?
C3 C4 C5 119.54(18) . . ?
C4 C5 H5 119.7 . . ?
C6 C5 C4 120.61(17) . . ?
C6 C5 H5 119.7 . . ?
C1 C6 H6 119.6 . . ?
C5 C6 C1 120.75(18) . . ?
C5 C6 H6 119.6 . . ?
C8 C7 C1 116.65(16) . . ?
C8 C7 C12 118.44(17) . . ?
C12 C7 C1 124.83(15) . . ?
C7 C8 H8 119.4 . . ?
C9 C8 C7 121.25(18) . . ?
C9 C8 H8 119.4 . . ?
C8 C9 H9 120.3 . . ?
C10 C9 C8 119.45(17) . . ?
C10 C9 H9 120.3 . . ?
C9 C10 H10 119.0 . . ?
C9 C10 C11 121.97(18) . . ?
C11 C10 H10 119.0 . . ?
C10 C11 C12 118.10(16) . . ?
C10 C11 C13 116.95(16) . . ?
C12 C11 C13 124.88(15) . . ?
C7 C12 S1 121.34(13) . . ?
C11 C12 S1 118.19(13) . . ?
C11 C12 C7 120.37(15) . . ?
C14 C13 C11 120.70(16) . . ?
C14 C13 C18 118.02(17) . . ?
C18 C13 C11 121.17(16) . . ?
C13 C14 H14 119.2 . . ?
C13 C14 C15 121.65(17) . . ?
C15 C14 H14 119.2 . . ?
C14 C15 H15 120.3 . . ?
C16 C15 C14 119.38(18) . . ?
C16 C15 H15 120.3 . . ?
O3 C16 C15 124.73(18) . . ?
O3 C16 C17 115.78(16) . . ?
C15 C16 C17 119.48(17) . . ?
C16 C17 H17 119.7 . . ?
C18 C17 C16 120.66(17) . . ?
C18 C17 H17 119.7 . . ?
C13 C18 H18 119.6 . . ?
C17 C18 C13 120.79(17) . . ?
C17 C18 H18 119.6 . . ?
O3 C19 H19A 109.5 . . ?
O3 C19 H19B 109.5 . . ?
O3 C19 H19C 109.5 . . ?
H19A C19 H19B 109.5 . . ?
H19A C19 H19C 109.5 . . ?
H19B C19 H19C 109.5 . . ?
S1 C20 H20A 109.5 . . ?
S1 C20 H20B 109.5 . . ?
S1 C20 H20C 109.5 . . ?
H20A C20 H20B 109.5 . . ?
H20A C20 H20C 109.5 . . ?
H20B C20 H20C 109.5 . . ?
O1 C21 H21A 109.5 . . ?
O1 C21 H21B 109.5 . . ?
O1 C21 H21C 109.5 . . ?
H21A C21 H21B 109.5 . . ?
H21A C21 H21C 109.5 . . ?
H21B C21 H21C 109.5 . . ?

loop_
_geom_bond_atom_site_label_1
_geom_bond_atom_site_label_2
_geom_bond_distance
_geom_bond_site_symmetry_2
_geom_bond_publ_flag
S1 O2 1.4555(16) . ?
S1 N1 1.4998(18) . ?
S1 C12 1.8293(17) . ?
S1 C20 1.758(2) . ?
O1 C4 1.361(2) . ?
O1 C21 1.418(3) . ?
O3 C16 1.367(2) . ?
O3 C19 1.418(3) . ?
N1 H1 0.825(10) . ?
N1 H1 0.825(10) . ?
C1 C2 1.387(3) . ?
C1 C6 1.402(3) . ?
C1 C7 1.489(3) . ?
C2 H2 0.9300 . ?
C2 C3 1.391(3) . ?
C3 H3 0.9300 . ?
C3 C4 1.387(3) . ?
C4 C5 1.390(3) . ?
C5 H5 0.9300 . ?
C5 C6 1.374(3) . ?
C6 H6 0.9300 . ?
C7 C8 1.397(3) . ?
C7 C12 1.410(2) . ?
C8 H8 0.9300 . ?
C8 C9 1.380(3) . ?
C9 H9 0.9300 . ?
C9 C10 1.374(3) . ?
C10 H10 0.9300 . ?
C10 C11 1.394(3) . ?
C11 C12 1.407(2) . ?
C11 C13 1.494(2) . ?
C13 C14 1.382(3) . ?
C13 C18 1.396(2) . ?
C14 H14 0.9300 . ?
C14 C15 1.391(3) . ?
C15 H15 0.9300 . ?
C15 C16 1.383(3) . ?
C16 C17 1.387(3) . ?
C17 H17 0.9300 . ?
C17 C18 1.374(3) . ?
C18 H18 0.9300 . ?
C19 H19A 0.9600 . ?
C19 H19B 0.9600 . ?
C19 H19C 0.9600 . ?
C20 H20A 0.9600 . ?
C20 H20B 0.9600 . ?
C20 H20C 0.9600 . ?
C21 H21A 0.9600 . ?
C21 H21B 0.9600 . ?
C21 H21C 0.9600 . ?

loop_
_geom_torsion_atom_site_label_1
_geom_torsion_atom_site_label_2
_geom_torsion_atom_site_label_3
_geom_torsion_atom_site_label_4
_geom_torsion
_geom_torsion_site_symmetry_1
_geom_torsion_site_symmetry_2
_geom_torsion_site_symmetry_3
_geom_torsion_site_symmetry_4
_geom_torsion_publ_flag
O1 C4 C5 C6 -179.45(18) . . . . ?
O2 S1 N1 H1 57(3) . . . . ?
O2 S1 C12 C7 82.10(16) . . . . ?
O2 S1 C12 C11 -101.51(15) . . . . ?
O3 C16 C17 C18 179.38(18) . . . . ?
N1 S1 C12 C7 -143.17(16) . . . . ?
N1 S1 C12 C11 33.22(17) . . . . ?
C1 C2 C3 C4 -0.7(3) . . . . ?
C1 C7 C8 C9 -173.23(18) . . . . ?
C1 C7 C12 S1 -14.6(2) . . . . ?
C1 C7 C12 C11 169.06(16) . . . . ?
C2 C1 C6 C5 2.1(3) . . . . ?
C2 C1 C7 C8 115.76(19) . . . . ?
C2 C1 C7 C12 -60.8(2) . . . . ?
C2 C3 C4 O1 -179.64(18) . . . . ?
C2 C3 C4 C5 1.4(3) . . . . ?
C3 C4 C5 C6 -0.4(3) . . . . ?
C4 C5 C6 C1 -1.4(3) . . . . ?
C6 C1 C2 C3 -1.1(3) . . . . ?
C6 C1 C7 C8 -60.4(2) . . . . ?
C6 C1 C7 C12 123.0(2) . . . . ?
C7 C1 C2 C3 -177.36(17) . . . . ?
C7 C1 C6 C5 178.32(17) . . . . ?
C7 C8 C9 C10 1.7(3) . . . . ?
C8 C7 C12 S1 168.83(14) . . . . ?
C8 C7 C12 C11 -7.5(3) . . . . ?
C8 C9 C10 C11 -3.2(3) . . . . ?
C9 C10 C11 C12 -0.7(3) . . . . ?
C9 C10 C11 C13 176.39(18) . . . . ?
C10 C11 C12 S1 -170.38(13) . . . . ?
C10 C11 C12 C7 6.0(2) . . . . ?
C10 C11 C13 C14 56.1(2) . . . . ?
C10 C11 C13 C18 -119.92(19) . . . . ?
C11 C13 C14 C15 -177.04(18) . . . . ?
C11 C13 C18 C17 176.48(17) . . . . ?
C12 S1 N1 H1 -71(3) . . . . ?
C12 C7 C8 C9 3.6(3) . . . . ?
C12 C11 C13 C14 -127.0(2) . . . . ?
C12 C11 C13 C18 56.9(2) . . . . ?
C13 C11 C12 S1 12.8(2) . . . . ?
C13 C11 C12 C7 -170.76(16) . . . . ?
C13 C14 C15 C16 1.0(3) . . . . ?
C14 C13 C18 C17 0.3(3) . . . . ?
C14 C15 C16 O3 -179.85(19) . . . . ?
C14 C15 C16 C17 -0.5(3) . . . . ?
C15 C16 C17 C18 0.0(3) . . . . ?
C16 C17 C18 C13 0.1(3) . . . . ?
C18 C13 C14 C15 -0.9(3) . . . . ?
C19 O3 C16 C15 -5.0(3) . . . . ?
C19 O3 C16 C17 175.66(19) . . . . ?
C20 S1 N1 H1 177(3) . . . . ?
C20 S1 C12 C7 -33.96(17) . . . . ?
C20 S1 C12 C11 142.42(15) . . . . ?
C21 O1 C4 C3 -0.8(3) . . . . ?
C21 O1 C4 C5 178.15(19) . . . . ?
